data_7061693
loop_
_publ_author_name
'Radiush, Ekaterina A.'
'Pritchina, Elena A.'
'Chulanova, Elena A.'
'Dmitriev, Alexey A.'
'Bagryanskaya, Irina Yu'
'Slawin, Alexandra M. Z.'
'Woollins, J. Derek'
'Gritsan, Nina P.'
'Zibarev, Andrey V.'
'Semenov, Nikolay A.'

_publ_section_title
;
 Chalcogen-bonded donor--acceptor complexes of
 5,6-dicyano[1,2,5]selenadiazolo[3,4-b]pyrazine with halide ions
;
_journal_issue 30
_journal_name_full 'New Journal of Chemistry'
_journal_page_first 14490
_journal_page_last 14501
_journal_paper_doi 10.1039/D2NJ02345H
_journal_volume 46
_journal_year 2022
_chemical_formula_moiety '2(C6 N6 Se), Cl, C8 H20 N'
_chemical_formula_sum 'C20 H20 Cl N13 Se2'
_chemical_formula_weight 635.86
_chemical_name_common
;
tetraethilammonium 1-chloro-(5,6-dicyano[1,2,5]selenadiazolo[3,4-b]pyrazolide)4
;
_chemical_name_systematic
;
tetraethilammonium 1-chloro-(5,6-dicyano[1,2,5]selenadiazolo[3,4-b]pyrazolide)4
;
_space_group_crystal_system triclinic
_space_group_IT_number 2
_space_group_name_Hall '-P 1'
_space_group_name_H-M_alt 'P -1'
_atom_sites_solution_hydrogens geom
_audit_creation_date 2022-04-22
_audit_creation_method
;
Olex2 1.5
(compiled 2022.04.07 svn.rca3783a0 for OlexSys, GUI svn.r6498)
;
_audit_update_record
;
2022-04-22 deposited with the CCDC.	2022-07-03 downloaded from the CCDC.
;
_cell_angle_alpha 92.513(3)
_cell_angle_beta 94.141(3)
_cell_angle_gamma 111.522(3)
_cell_formula_units_Z 4
_cell_length_a 9.8914(9)
_cell_length_b 12.6394(10)
_cell_length_c 22.800(2)
_cell_measurement_reflns_used 9962
_cell_measurement_temperature 200(2)
_cell_measurement_theta_max 26.58
_cell_measurement_theta_min 2.22
_cell_volume 2637.2(4)
_computing_cell_refinement 'SAINT V8.18C (?, 2016)'
_computing_data_reduction 'SAINT V8.18C (?, 2016)'
_computing_molecular_graphics 'Olex2 1.5 (Dolomanov et al., 2009)'
_computing_publication_material 'Olex2 1.5 (Dolomanov et al., 2009)'
_computing_structure_refinement 'SHELXL 2018/3 (Sheldrick, 2015)'
_computing_structure_solution 'SHELXT 2018/2 (Sheldrick, 2018)'
_diffrn_ambient_temperature 200.04
_diffrn_measured_fraction_theta_full 0.998
_diffrn_measured_fraction_theta_max 0.986
_diffrn_measurement_device_type 'Bruker APEX-II CCD'
_diffrn_measurement_method '\f and \w scans'
_diffrn_radiation_monochromator graphite
_diffrn_radiation_type MoK\a
_diffrn_radiation_wavelength 0.71073
_diffrn_reflns_av_R_equivalents 0.0663
_diffrn_reflns_av_unetI/netI 0.0720
_diffrn_reflns_Laue_measured_fraction_full 0.998
_diffrn_reflns_Laue_measured_fraction_max 0.986
_diffrn_reflns_limit_h_max 12
_diffrn_reflns_limit_h_min -12
_diffrn_reflns_limit_k_max 15
_diffrn_reflns_limit_k_min -16
_diffrn_reflns_limit_l_max 28
_diffrn_reflns_limit_l_min -28
_diffrn_reflns_number 36951
_diffrn_reflns_point_group_measured_fraction_full 0.998
_diffrn_reflns_point_group_measured_fraction_max 0.986
_diffrn_reflns_theta_full 25.242
_diffrn_reflns_theta_max 26.808
_diffrn_reflns_theta_min 2.015
_diffrn_standards_number 0
_exptl_absorpt_coefficient_mu 2.942
_exptl_absorpt_correction_T_max 0.7454
_exptl_absorpt_correction_T_min 0.5816
_exptl_absorpt_process_details
;
SADABS-2008/1 (Bruker,2008) was used for absorption correction.
wR2(int) was 0.0989 before and 0.0785 after correction.
The Ratio of minimum to maximum transmission is 0.7803.
The \l/2 correction factor is 0.0015.
;
_exptl_crystal_colour red
_exptl_crystal_colour_primary red
_exptl_crystal_density_diffrn 1.601
_exptl_crystal_density_method 'not measured'
_exptl_crystal_description plate
_exptl_crystal_F_000 1264
_exptl_crystal_size_max 0.1
_exptl_crystal_size_mid 0.1
_exptl_crystal_size_min 0.05
_refine_diff_density_max 0.465
_refine_diff_density_min -0.658
_refine_diff_density_rms 0.097
_refine_ls_extinction_method none
_refine_ls_goodness_of_fit_ref 1.000
_refine_ls_hydrogen_treatment constr
_refine_ls_matrix_type full
_refine_ls_number_parameters 657
_refine_ls_number_reflns 11155
_refine_ls_number_restraints 0
_refine_ls_restrained_S_all 1.000
_refine_ls_R_factor_all 0.0688
_refine_ls_R_factor_gt 0.0397
_refine_ls_shift/su_max 0.002
_refine_ls_shift/su_mean 0.000
_refine_ls_structure_factor_coef Fsqd
_refine_ls_weighting_details 'w=1/[\s^2^(Fo^2^)+(0.0454P)^2^] where P=(Fo^2^+2Fc^2^)/3'
_refine_ls_weighting_scheme calc
_refine_ls_wR_factor_gt 0.0893
_refine_ls_wR_factor_ref 0.1007
_reflns_Friedel_coverage 0.000
_reflns_number_gt 8039
_reflns_number_total 11155
_reflns_threshold_expression 'I > 2\s(I)'
_cod_data_source_file d2nj02345h2.cif
_cod_data_source_block 1_4-Cl_Et4N
_cod_database_code 7061693
_shelx_shelxl_version_number 2018/3
_shelx_space_group_comment
;
The symmetry employed for this shelxl refinement is uniquely defined
by the following loop, which should always be used as a source of
symmetry information in preference to the above space-group names.
They are only intended as comments.
;
_shelx_estimated_absorpt_t_max 0.867
_shelx_estimated_absorpt_t_min 0.757
_olex2_refinement_description
;
1. Fixed Uiso
 At 1.2 times of:
  All C(H,H) groups
 At 1.5 times of:
  All C(H,H,H) groups
2.a Secondary CH2 refined with riding coordinates:
 C01C(H01A,H01B), C01G(H01C,H01D), C01K(H01E,H01F), C01L(H01G,H01H), C01R(H01U,
 H01V), C01T(H01W,H01X), C01V(H01Y,H), C01W(H01Z,HA)
2.b Idealised Me refined as rotating group:
 C01N(H01I,H01J,H01K), C01P(H01L,H01M,H01N), C01S(H01O,H01P,H01Q), C01U(H01R,
 H01S,H01T), C01X(H01,HB,HC), C01Y(H1,HD,HE), C01Z(H2,HF,HG), C020(H02A,H02B,
 H02C)
;
_olex2_submission_special_instructions 'No special instructions were received'

loop_
_space_group_symop_operation_xyz
'x, y, z'
'-x, -y, -z'

loop_
_atom_site_label
_atom_site_type_symbol
_atom_site_fract_x
_atom_site_fract_y
_atom_site_fract_z
_atom_site_U_iso_or_equiv
_atom_site_adp_type
_atom_site_occupancy
_atom_site_site_symmetry_order
_atom_site_calc_flag
_atom_site_refinement_flags_posn
_atom_site_refinement_flags_adp
_atom_site_refinement_flags_occupancy
_atom_site_disorder_assembly
_atom_site_disorder_group
Se01 Se -0.26669(3) 0.25413(3) 0.87344(2) 0.02651(9) Uani 1 1 d . . . . .
Se02 Se 0.49373(3) 0.87370(3) 0.96413(2) 0.02862(9) Uani 1 1 d . . . . .
Se03 Se 0.60614(4) 0.58183(3) 0.93298(2) 0.03377(10) Uani 1 1 d . . . . .
Se04 Se 0.09505(4) 0.63267(3) 0.95527(2) 0.03531(10) Uani 1 1 d . . . . .
Cl Cl -0.22023(9) 0.13052(7) 0.97354(4) 0.03045(18) Uani 1 1 d . . . . .
Cl1 Cl 0.59599(10) 0.35710(8) 0.97274(4) 0.0433(2) Uani 1 1 d . . . . .
N007 N 0.6375(3) 0.8189(2) 0.81983(12) 0.0277(6) Uani 1 1 d . . . . .
N008 N -0.2014(3) 0.1194(2) 0.72973(12) 0.0284(6) Uani 1 1 d . . . . .
N009 N 0.4562(3) 0.9514(2) 0.80612(12) 0.0272(6) Uani 1 1 d . . . . .
N00A N 0.5271(3) 0.5215(2) 0.76720(12) 0.0302(6) Uani 1 1 d . . . . .
N00B N -0.2287(3) 0.1501(2) 0.82952(11) 0.0235(6) Uani 1 1 d . . . . .
N00C N 0.8351(3) 0.6110(2) 0.80388(13) 0.0323(6) Uani 1 1 d . . . . .
N00D N 0.1419(3) 0.0901(2) 0.86420(12) 0.0262(6) Uani 1 1 d . . . . .
N00E N 0.4378(3) 0.9452(2) 0.90762(12) 0.0283(6) Uani 1 1 d . . . . .
N00F N 0.2424(3) 0.6716(2) 0.80502(12) 0.0340(7) Uani 1 1 d . . . . .
N00G N 0.0887(3) 0.4342(2) 0.82278(13) 0.0322(6) Uani 1 1 d . . . . .
N00H N -0.2840(3) 0.3352(2) 0.81245(12) 0.0299(6) Uani 1 1 d . . . . .
N00I N 0.5946(3) 0.8164(2) 0.91984(11) 0.0271(6) Uani 1 1 d . . . . .
N00J N -0.2627(3) 0.3212(2) 0.71015(13) 0.0374(7) Uani 1 1 d . . . . .
N00K N 0.4899(3) 0.5387(2) 0.86717(13) 0.0330(7) Uani 1 1 d . . . . .
N00L N 0.7722(3) 0.6173(2) 0.90070(12) 0.0328(6) Uani 1 1 d . . . . .
C00M C 0.6052(3) 0.8540(3) 0.76858(15) 0.0281(7) Uani 1 1 d . . . . .
N00N N 0.1849(3) 0.7129(2) 0.89889(13) 0.0349(7) Uani 1 1 d . . . . .
N00O N 0.0482(3) 0.4974(2) 0.91628(13) 0.0358(7) Uani 1 1 d . . . . .
C00P C 0.5771(3) 0.8496(2) 0.86604(14) 0.0232(7) Uani 1 1 d . . . . .
C00Q C -0.2054(4) 0.1590(3) 0.67808(14) 0.0307(7) Uani 1 1 d . . . . .
N00R N -0.2229(4) 0.7373(3) 0.49677(13) 0.0470(8) Uani 1 1 d . . . . .
N00S N 0.7331(4) 0.8066(3) 0.68189(15) 0.0509(9) Uani 1 1 d . . . . .
C00T C 0.6737(4) 0.8280(3) 0.71980(16) 0.0342(8) Uani 1 1 d . . . . .
C00U C -0.2289(3) 0.1810(2) 0.77453(13) 0.0224(7) Uani 1 1 d . . . . .
C00V C -0.2593(3) 0.2825(3) 0.76494(14) 0.0258(7) Uani 1 1 d . . . . .
C00W C 0.7807(4) 0.5821(3) 0.74860(15) 0.0326(8) Uani 1 1 d . . . . .
C00X C 0.5123(3) 0.9165(3) 0.76192(15) 0.0285(7) Uani 1 1 d . . . . .
C00Y C 0.4889(3) 0.9183(2) 0.85930(14) 0.0250(7) Uani 1 1 d . . . . .
C00Z C -0.2353(4) 0.2598(3) 0.66847(15) 0.0341(8) Uani 1 1 d . . . . .
C010 C 0.6284(4) 0.5376(3) 0.73051(15) 0.0323(8) Uani 1 1 d . . . . .
C011 C 0.2267(4) 0.5875(3) 0.76531(15) 0.0334(8) Uani 1 1 d . . . . .
C012 C 0.5791(3) 0.5498(2) 0.82432(15) 0.0270(7) Uani 1 1 d . . . . .
C013 C 0.7344(4) 0.5940(3) 0.84299(15) 0.0282(7) Uani 1 1 d . . . . .
N014 N 0.3398(4) 0.6429(3) 0.66707(16) 0.0579(9) Uani 1 1 d . . . . .
C015 C 0.1791(4) 0.6370(3) 0.85530(15) 0.0303(7) Uani 1 1 d . . . . .
N016 N 0.1212(4) 0.3170(3) 0.69041(16) 0.0572(9) Uani 1 1 d . . . . .
C017 C -0.1746(4) 0.0984(3) 0.62843(17) 0.0411(9) Uani 1 1 d . . . . .
N018 N -0.1495(4) 0.0523(3) 0.58955(15) 0.0618(10) Uani 1 1 d . . . . .
C019 C 0.5813(4) 0.5063(3) 0.66843(18) 0.0405(9) Uani 1 1 d . . . . .
C01A C 0.1501(3) 0.4703(3) 0.77409(16) 0.0315(8) Uani 1 1 d . . . . .
C01B C 0.2903(4) 0.6184(3) 0.71042(17) 0.0377(8) Uani 1 1 d . . . . .
C01C C 0.3019(3) 0.1448(3) 0.85348(16) 0.0325(8) Uani 1 1 d . . . . .
H01A H 0.359891 0.177748 0.891634 0.039 Uiso 1 1 calc R U . . .
H01B H 0.334865 0.084795 0.837985 0.039 Uiso 1 1 calc R U . . .
C01D C 0.1044(3) 0.5189(3) 0.86493(15) 0.0296(7) Uani 1 1 d . . . . .
C01E C 0.1358(4) 0.3847(3) 0.72775(17) 0.0399(9) Uani 1 1 d . . . . .
C01F C 0.4781(4) 0.9484(3) 0.70407(17) 0.0393(9) Uani 1 1 d . . . . .
C01G C 0.0867(4) 0.1789(3) 0.88816(15) 0.0320(8) Uani 1 1 d . . . . .
H01C H 0.080757 0.228053 0.856199 0.038 Uiso 1 1 calc R U . . .
H01D H -0.013586 0.139355 0.899177 0.038 Uiso 1 1 calc R U . . .
N01H N 0.5463(4) 0.4812(3) 0.61910(16) 0.0606(10) Uani 1 1 d . . . . .
N01I N 0.4526(4) 0.9747(3) 0.65839(17) 0.0659(11) Uani 1 1 d . . . . .
N01J N 0.9613(4) 0.6048(4) 0.66857(18) 0.0740(12) Uani 1 1 d . . . . .
C01K C 0.0481(4) 0.0356(3) 0.80782(16) 0.0403(9) Uani 1 1 d . . . . .
H01E H 0.058677 0.095300 0.779862 0.048 Uiso 1 1 calc R U . . .
H01F H -0.055284 0.004564 0.816440 0.048 Uiso 1 1 calc R U . . .
C01L C 0.1316(4) 0.0021(3) 0.90891(17) 0.0372(9) Uani 1 1 d . . . . .
H01G H 0.180033 -0.048797 0.894564 0.045 Uiso 1 1 calc R U . . .
H01H H 0.186315 0.042293 0.946540 0.045 Uiso 1 1 calc R U . . .
C01M C 0.8826(4) 0.5957(4) 0.70445(18) 0.0469(10) Uani 1 1 d . . . . .
C01N C 0.3330(4) 0.2376(3) 0.81071(18) 0.0478(10) Uani 1 1 d . . . . .
H01I H 0.279848 0.205049 0.772180 0.072 Uiso 1 1 calc R U . . .
H01J H 0.438007 0.269978 0.806602 0.072 Uiso 1 1 calc R U . . .
H01K H 0.301271 0.297679 0.825719 0.072 Uiso 1 1 calc R U . . .
C01O C -0.2347(5) 0.2973(4) 0.60907(18) 0.0543(11) Uani 1 1 d . . . . .
C01P C -0.0224(4) -0.0706(3) 0.92092(19) 0.0470(10) Uani 1 1 d . . . . .
H01L H -0.076063 -0.114654 0.884504 0.070 Uiso 1 1 calc R U . . .
H01M H -0.071851 -0.021256 0.935048 0.070 Uiso 1 1 calc R U . . .
H01N H -0.018941 -0.122838 0.950993 0.070 Uiso 1 1 calc R U . . .
N01Q N -0.2308(6) 0.3225(4) 0.56170(17) 0.0879(15) Uani 1 1 d . . . . .
C01R C -0.1282(5) 0.7670(4) 0.55456(18) 0.0584(11) Uani 1 1 d . . . . .
H01U H -0.156749 0.698768 0.577520 0.070 Uiso 1 1 calc R U . . .
H01V H -0.149060 0.827091 0.577142 0.070 Uiso 1 1 calc R U . . .
C01S C 0.0839(5) -0.0589(4) 0.7783(2) 0.0710(14) Uani 1 1 d . . . . .
H01O H 0.018387 -0.089815 0.742177 0.107 Uiso 1 1 calc R U . . .
H01P H 0.071147 -0.119643 0.805172 0.107 Uiso 1 1 calc R U . . .
H01Q H 0.185224 -0.028767 0.768503 0.107 Uiso 1 1 calc R U . . .
C01T C -0.1965(5) 0.8454(3) 0.46533(19) 0.0569(11) Uani 1 1 d . . . . .
H01W H -0.212633 0.902176 0.492367 0.068 Uiso 1 1 calc R U . . .
H01X H -0.092859 0.876787 0.457073 0.068 Uiso 1 1 calc R U . . .
C01U C 0.1783(4) 0.2545(3) 0.94104(18) 0.0486(10) Uani 1 1 d . . . . .
H01R H 0.273801 0.302340 0.929369 0.073 Uiso 1 1 calc R U . . .
H01S H 0.191466 0.206947 0.972054 0.073 Uiso 1 1 calc R U . . .
H01T H 0.128788 0.303245 0.955925 0.073 Uiso 1 1 calc R U . . .
C01V C -0.3832(5) 0.6865(4) 0.5106(2) 0.0677(13) Uani 1 1 d . . . . .
H01Y H -0.444806 0.653926 0.473149 0.081 Uiso 1 1 calc R U . . .
H H -0.394288 0.622679 0.535921 0.081 Uiso 1 1 calc R U . . .
C01W C -0.1876(6) 0.6547(4) 0.45745(19) 0.0634(12) Uani 1 1 d . . . . .
H01Z H -0.087961 0.693102 0.445513 0.076 Uiso 1 1 calc R U . . .
HA H -0.256232 0.634247 0.421266 0.076 Uiso 1 1 calc R U . . .
C01X C -0.2900(6) 0.8318(4) 0.4085(2) 0.0799(16) Uani 1 1 d . . . . .
H01 H -0.271438 0.778913 0.380440 0.120 Uiso 1 1 calc R U . . .
HB H -0.266530 0.906117 0.392066 0.120 Uiso 1 1 calc R U . . .
HC H -0.393163 0.801516 0.415983 0.120 Uiso 1 1 calc R U . . .
C01Y C -0.4409(6) 0.7666(5) 0.5404(2) 0.0844(17) Uani 1 1 d . . . . .
H1 H -0.437715 0.827344 0.514589 0.127 Uiso 1 1 calc R U . . .
HD H -0.380848 0.800093 0.577493 0.127 Uiso 1 1 calc R U . . .
HE H -0.541945 0.724889 0.548501 0.127 Uiso 1 1 calc R U . . .
C01Z C 0.0348(5) 0.8081(5) 0.5500(2) 0.0748(14) Uani 1 1 d . . . . .
H2 H 0.063706 0.871686 0.524545 0.112 Uiso 1 1 calc R U . . .
HF H 0.059336 0.745492 0.533029 0.112 Uiso 1 1 calc R U . . .
HG H 0.086862 0.833513 0.589318 0.112 Uiso 1 1 calc R U . . .
C020 C -0.1952(7) 0.5461(4) 0.4850(3) 0.0950(19) Uani 1 1 d . . . . .
H02A H -0.182897 0.493072 0.455139 0.143 Uiso 1 1 calc R U . . .
H02B H -0.290234 0.511006 0.500463 0.143 Uiso 1 1 calc R U . . .
H02C H -0.117393 0.564066 0.517268 0.143 Uiso 1 1 calc R U . . .

loop_
_atom_site_aniso_label
_atom_site_aniso_U_11
_atom_site_aniso_U_22
_atom_site_aniso_U_33
_atom_site_aniso_U_23
_atom_site_aniso_U_13
_atom_site_aniso_U_12
Se01 0.03036(19) 0.02964(18) 0.02429(18) 0.00181(13) 0.00349(13) 0.01657(15)
Se02 0.02842(19) 0.02930(18) 0.03124(19) -0.00077(14) 0.00453(14) 0.01438(15)
Se03 0.0424(2) 0.03355(19) 0.0316(2) 0.00080(15) 0.00225(16) 0.02189(17)
Se04 0.0335(2) 0.02917(19) 0.0407(2) 0.00441(15) 0.00658(16) 0.00791(16)
Cl 0.0310(4) 0.0353(4) 0.0294(4) 0.0059(3) 0.0085(3) 0.0160(4)
Cl1 0.0509(6) 0.0483(5) 0.0464(6) 0.0154(4) 0.0175(4) 0.0332(5)
N007 0.0281(15) 0.0251(14) 0.0315(16) 0.0016(12) 0.0044(12) 0.0116(12)
N008 0.0321(16) 0.0233(14) 0.0302(16) 0.0012(12) 0.0041(12) 0.0107(12)
N009 0.0198(14) 0.0211(13) 0.0384(17) 0.0047(12) 0.0027(12) 0.0046(12)
N00A 0.0273(15) 0.0259(14) 0.0345(17) -0.0001(12) -0.0026(13) 0.0079(12)
N00B 0.0233(14) 0.0211(13) 0.0272(15) 0.0026(11) 0.0032(11) 0.0093(11)
N00C 0.0279(15) 0.0321(15) 0.0369(17) 0.0048(13) -0.0006(13) 0.0116(13)
N00D 0.0197(14) 0.0248(14) 0.0346(16) 0.0045(12) -0.0001(12) 0.0092(12)
N00E 0.0232(14) 0.0245(14) 0.0389(17) 0.0030(12) 0.0032(12) 0.0107(12)
N00F 0.0328(16) 0.0284(15) 0.0343(17) 0.0051(13) -0.0006(13) 0.0043(13)
N00G 0.0262(15) 0.0243(14) 0.0428(18) 0.0011(13) -0.0018(13) 0.0068(12)
N00H 0.0382(16) 0.0284(14) 0.0295(16) 0.0047(12) 0.0057(13) 0.0192(13)
N00I 0.0294(15) 0.0254(14) 0.0300(16) 0.0011(12) 0.0049(12) 0.0141(12)
N00J 0.0497(19) 0.0385(16) 0.0323(17) 0.0127(14) 0.0078(14) 0.0243(15)
N00K 0.0308(16) 0.0286(15) 0.0405(18) 0.0029(13) 0.0031(13) 0.0120(13)
N00L 0.0322(16) 0.0306(15) 0.0339(17) -0.0010(13) -0.0047(13) 0.0116(13)
C00M 0.0265(18) 0.0229(16) 0.0334(19) 0.0015(14) 0.0035(14) 0.0075(14)
N00N 0.0346(17) 0.0255(14) 0.0384(18) 0.0038(13) 0.0031(13) 0.0036(13)
N00O 0.0339(17) 0.0262(15) 0.0475(19) 0.0059(13) 0.0062(14) 0.0106(13)
C00P 0.0192(16) 0.0175(15) 0.0320(18) 0.0005(13) 0.0021(13) 0.0061(13)
C00Q 0.0345(19) 0.0286(17) 0.0279(18) 0.0018(14) 0.0025(15) 0.0107(16)
N00R 0.060(2) 0.0434(18) 0.0294(17) 0.0039(14) 0.0070(15) 0.0085(17)
N00S 0.056(2) 0.063(2) 0.041(2) 0.0033(17) 0.0119(17) 0.0298(19)
C00T 0.035(2) 0.0346(19) 0.035(2) 0.0087(16) 0.0026(16) 0.0148(17)
C00U 0.0198(16) 0.0214(15) 0.0268(17) 0.0032(13) 0.0037(13) 0.0080(13)
C00V 0.0233(17) 0.0251(16) 0.0301(18) 0.0052(14) 0.0049(14) 0.0094(14)
C00W 0.032(2) 0.0326(18) 0.036(2) 0.0107(16) 0.0033(16) 0.0152(16)
C00X 0.0243(17) 0.0209(16) 0.036(2) 0.0049(14) -0.0015(15) 0.0039(14)
C00Y 0.0180(16) 0.0189(15) 0.0372(19) 0.0037(14) 0.0050(14) 0.0052(13)
C00Z 0.046(2) 0.0340(18) 0.0250(18) 0.0059(15) 0.0037(16) 0.0168(17)
C010 0.039(2) 0.0288(18) 0.0323(19) 0.0052(15) 0.0002(16) 0.0160(16)
C011 0.0263(18) 0.0342(19) 0.037(2) 0.0049(16) -0.0035(15) 0.0089(16)
C012 0.0254(18) 0.0198(16) 0.038(2) 0.0057(14) 0.0016(15) 0.0110(14)
C013 0.0317(19) 0.0209(16) 0.0342(19) 0.0017(14) -0.0039(15) 0.0137(15)
N014 0.055(2) 0.065(2) 0.053(2) 0.0136(19) 0.0150(19) 0.019(2)
C015 0.0267(18) 0.0245(17) 0.035(2) 0.0034(15) -0.0048(15) 0.0054(15)
N016 0.058(2) 0.047(2) 0.059(2) -0.0062(19) 0.0066(19) 0.0112(18)
C017 0.053(2) 0.0275(18) 0.041(2) 0.0046(17) 0.0103(19) 0.0115(18)
N018 0.096(3) 0.051(2) 0.039(2) -0.0061(17) 0.024(2) 0.025(2)
C019 0.039(2) 0.040(2) 0.041(2) -0.0031(18) -0.0009(18) 0.0148(18)
C01A 0.0227(17) 0.0263(17) 0.042(2) 0.0011(15) -0.0050(15) 0.0067(15)
C01B 0.035(2) 0.036(2) 0.037(2) 0.0015(17) -0.0013(17) 0.0085(17)
C01C 0.0181(17) 0.0379(19) 0.044(2) 0.0040(16) 0.0037(15) 0.0128(15)
C01D 0.0213(17) 0.0252(17) 0.040(2) 0.0076(15) 0.0007(15) 0.0061(14)
C01E 0.038(2) 0.034(2) 0.042(2) 0.0025(18) 0.0021(17) 0.0072(17)
C01F 0.038(2) 0.040(2) 0.042(2) 0.0077(18) 0.0014(17) 0.0162(18)
C01G 0.0255(18) 0.0346(18) 0.043(2) 0.0092(16) 0.0103(15) 0.0174(16)
N01H 0.071(3) 0.068(2) 0.038(2) -0.0061(18) -0.0055(19) 0.024(2)
N01I 0.071(3) 0.080(3) 0.052(2) 0.023(2) -0.002(2) 0.034(2)
N01J 0.052(2) 0.120(4) 0.060(3) 0.024(2) 0.022(2) 0.038(2)
C01K 0.0253(19) 0.052(2) 0.043(2) -0.0042(18) -0.0060(16) 0.0157(18)
C01L 0.0282(19) 0.0348(19) 0.054(2) 0.0183(17) 0.0063(17) 0.0157(17)
C01M 0.042(2) 0.061(3) 0.043(2) 0.016(2) 0.0072(19) 0.024(2)
C01N 0.030(2) 0.056(2) 0.059(3) 0.023(2) 0.0120(19) 0.0144(19)
C01O 0.087(3) 0.055(2) 0.036(2) 0.014(2) 0.011(2) 0.041(3)
C01P 0.030(2) 0.044(2) 0.070(3) 0.025(2) 0.0083(19) 0.0147(18)
N01Q 0.162(5) 0.089(3) 0.038(2) 0.027(2) 0.019(3) 0.072(3)
C01R 0.069(3) 0.066(3) 0.032(2) 0.000(2) 0.003(2) 0.017(2)
C01S 0.050(3) 0.090(4) 0.067(3) -0.043(3) -0.011(2) 0.028(3)
C01T 0.075(3) 0.045(2) 0.054(3) 0.008(2) 0.022(2) 0.022(2)
C01U 0.038(2) 0.049(2) 0.057(3) -0.012(2) 0.0055(19) 0.0158(19)
C01V 0.072(3) 0.063(3) 0.051(3) 0.009(2) 0.005(2) 0.005(3)
C01W 0.098(4) 0.054(3) 0.045(3) -0.002(2) 0.006(2) 0.037(3)
C01X 0.122(5) 0.085(4) 0.053(3) 0.020(3) 0.017(3) 0.058(4)
C01Y 0.066(3) 0.125(5) 0.053(3) -0.011(3) 0.013(3) 0.025(3)
C01Z 0.065(3) 0.084(4) 0.063(3) 0.006(3) 0.002(3) 0.013(3)
C020 0.123(5) 0.051(3) 0.105(5) 0.005(3) -0.017(4) 0.031(3)

loop_
_atom_type_symbol
_atom_type_description
_atom_type_scat_dispersion_real
_atom_type_scat_dispersion_imag
_atom_type_scat_source
C C 0.0033 0.0016 'International Tables Vol C Tables 4.2.6.8 and 6.1.1.4'
H H 0.0000 0.0000 'International Tables Vol C Tables 4.2.6.8 and 6.1.1.4'
Cl Cl 0.1484 0.1585 'International Tables Vol C Tables 4.2.6.8 and 6.1.1.4'
N N 0.0061 0.0033 'International Tables Vol C Tables 4.2.6.8 and 6.1.1.4'
Se Se -0.0929 2.2259 'International Tables Vol C Tables 4.2.6.8 and 6.1.1.4'

loop_
_geom_angle_atom_site_label_1
_geom_angle_atom_site_label_2
_geom_angle_atom_site_label_3
_geom_angle
_geom_angle_site_symmetry_1
_geom_angle_site_symmetry_3
_geom_angle_publ_flag
N00B Se01 N00H 94.50(11) . . ?
N00E Se02 N00I 96.03(12) . . ?
N00K Se03 N00L 97.10(13) . . ?
N00N Se04 N00O 95.82(13) . . ?
C00M N007 C00P 114.7(3) . . ?
C00Q N008 C00U 114.8(3) . . ?
C00X N009 C00Y 114.5(3) . . ?
C010 N00A C012 114.4(3) . . ?
C00U N00B Se01 106.35(18) . . ?
C00W N00C C013 114.6(3) . . ?
C01C N00D C01L 106.8(2) . . ?
C01G N00D C01C 110.6(2) . . ?
C01G N00D C01L 110.2(2) . . ?
C01K N00D C01C 111.3(3) . . ?
C01K N00D C01G 106.8(2) . . ?
C01K N00D C01L 111.2(3) . . ?
C00Y N00E Se02 105.38(19) . . ?
C011 N00F C015 114.2(3) . . ?
C01A N00G C01D 114.4(3) . . ?
C00V N00H Se01 106.23(19) . . ?
C00P N00I Se02 105.12(19) . . ?
C00Z N00J C00V 114.5(3) . . ?
C012 N00K Se03 105.0(2) . . ?
C013 N00L Se03 105.1(2) . . ?
N007 C00M C00T 115.8(3) . . ?
N007 C00M C00X 123.0(3) . . ?
C00X C00M C00T 121.2(3) . . ?
C015 N00N Se04 105.7(2) . . ?
C01D N00O Se04 105.5(2) . . ?
N007 C00P C00Y 121.8(3) . . ?
N00I C00P N007 121.6(3) . . ?
N00I C00P C00Y 116.6(3) . . ?
N008 C00Q C00Z 123.3(3) . . ?
N008 C00Q C017 117.7(3) . . ?
C00Z C00Q C017 119.0(3) . . ?
C01R N00R C01T 108.8(3) . . ?
C01R N00R C01V 107.8(3) . . ?
C01T N00R C01V 109.8(3) . . ?
C01W N00R C01R 111.6(3) . . ?
C01W N00R C01T 108.3(3) . . ?
C01W N00R C01V 110.6(3) . . ?
N00S C00T C00M 177.4(4) . . ?
N008 C00U C00V 122.0(3) . . ?
N00B C00U N008 121.2(2) . . ?
N00B C00U C00V 116.8(3) . . ?
N00H C00V N00J 122.4(3) . . ?
N00H C00V C00U 116.1(3) . . ?
N00J C00V C00U 121.5(3) . . ?
N00C C00W C010 123.5(3) . . ?
N00C C00W C01M 117.5(3) . . ?
C010 C00W C01M 119.0(3) . . ?
N009 C00X C00M 123.9(3) . . ?
N009 C00X C01F 116.4(3) . . ?
C00M C00X C01F 119.7(3) . . ?
N009 C00Y C00P 122.0(3) . . ?
N00E C00Y N009 121.2(3) . . ?
N00E C00Y C00P 116.7(3) . . ?
N00J C00Z C00Q 123.9(3) . . ?
N00J C00Z C01O 117.5(3) . . ?
C00Q C00Z C01O 118.6(3) . . ?
N00A C010 C00W 123.7(3) . . ?
N00A C010 C019 117.8(3) . . ?
C00W C010 C019 118.5(3) . . ?
N00F C011 C01A 123.3(3) . . ?
N00F C011 C01B 117.1(3) . . ?
C01A C011 C01B 119.6(3) . . ?
N00A C012 C013 122.1(3) . . ?
N00K C012 N00A 121.7(3) . . ?
N00K C012 C013 116.2(3) . . ?
N00C C013 C012 121.8(3) . . ?
N00L C013 N00C 121.7(3) . . ?
N00L C013 C012 116.5(3) . . ?
N00F C015 C01D 122.8(3) . . ?
N00N C015 N00F 120.6(3) . . ?
N00N C015 C01D 116.6(3) . . ?
N018 C017 C00Q 179.2(4) . . ?
N01H C019 C010 178.8(4) . . ?
N00G C01A C011 123.7(3) . . ?
N00G C01A C01E 116.9(3) . . ?
C011 C01A C01E 119.3(3) . . ?
N014 C01B C011 179.6(4) . . ?
N00D C01C H01A 108.8 . . ?
N00D C01C H01B 108.8 . . ?
H01A C01C H01B 107.7 . . ?
C01N C01C N00D 114.0(3) . . ?
C01N C01C H01A 108.8 . . ?
C01N C01C H01B 108.8 . . ?
N00G C01D C015 121.5(3) . . ?
N00O C01D N00G 122.1(3) . . ?
N00O C01D C015 116.3(3) . . ?
N016 C01E C01A 178.2(4) . . ?
N01I C01F C00X 179.2(5) . . ?
N00D C01G H01C 108.4 . . ?
N00D C01G H01D 108.4 . . ?
H01C C01G H01D 107.5 . . ?
C01U C01G N00D 115.4(3) . . ?
C01U C01G H01C 108.4 . . ?
C01U C01G H01D 108.4 . . ?
N00D C01K H01E 108.6 . . ?
N00D C01K H01F 108.6 . . ?
N00D C01K C01S 114.5(3) . . ?
H01E C01K H01F 107.6 . . ?
C01S C01K H01E 108.6 . . ?
C01S C01K H01F 108.6 . . ?
N00D C01L H01G 108.6 . . ?
N00D C01L H01H 108.6 . . ?
H01G C01L H01H 107.5 . . ?
C01P C01L N00D 114.8(3) . . ?
C01P C01L H01G 108.6 . . ?
C01P C01L H01H 108.6 . . ?
N01J C01M C00W 178.5(5) . . ?
C01C C01N H01I 109.5 . . ?
C01C C01N H01J 109.5 . . ?
C01C C01N H01K 109.5 . . ?
H01I C01N H01J 109.5 . . ?
H01I C01N H01K 109.5 . . ?
H01J C01N H01K 109.5 . . ?
N01Q C01O C00Z 176.3(4) . . ?
C01L C01P H01L 109.5 . . ?
C01L C01P H01M 109.5 . . ?
C01L C01P H01N 109.5 . . ?
H01L C01P H01M 109.5 . . ?
H01L C01P H01N 109.5 . . ?
H01M C01P H01N 109.5 . . ?
N00R C01R H01U 108.3 . . ?
N00R C01R H01V 108.3 . . ?
N00R C01R C01Z 115.7(4) . . ?
H01U C01R H01V 107.4 . . ?
C01Z C01R H01U 108.3 . . ?
C01Z C01R H01V 108.3 . . ?
C01K C01S H01O 109.5 . . ?
C01K C01S H01P 109.5 . . ?
C01K C01S H01Q 109.5 . . ?
H01O C01S H01P 109.5 . . ?
H01O C01S H01Q 109.5 . . ?
H01P C01S H01Q 109.5 . . ?
N00R C01T H01W 108.4 . . ?
N00R C01T H01X 108.4 . . ?
H01W C01T H01X 107.5 . . ?
C01X C01T N00R 115.5(4) . . ?
C01X C01T H01W 108.4 . . ?
C01X C01T H01X 108.4 . . ?
C01G C01U H01R 109.5 . . ?
C01G C01U H01S 109.5 . . ?
C01G C01U H01T 109.5 . . ?
H01R C01U H01S 109.5 . . ?
H01R C01U H01T 109.5 . . ?
H01S C01U H01T 109.5 . . ?
N00R C01V H01Y 108.2 . . ?
N00R C01V H 108.2 . . ?
H01Y C01V H 107.4 . . ?
C01Y C01V N00R 116.3(4) . . ?
C01Y C01V H01Y 108.2 . . ?
C01Y C01V H 108.2 . . ?
N00R C01W H01Z 108.6 . . ?
N00R C01W HA 108.6 . . ?
N00R C01W C020 114.6(4) . . ?
H01Z C01W HA 107.6 . . ?
C020 C01W H01Z 108.6 . . ?
C020 C01W HA 108.6 . . ?
C01T C01X H01 109.5 . . ?
C01T C01X HB 109.5 . . ?
C01T C01X HC 109.5 . . ?
H01 C01X HB 109.5 . . ?
H01 C01X HC 109.5 . . ?
HB C01X HC 109.5 . . ?
C01V C01Y H1 109.5 . . ?
C01V C01Y HD 109.5 . . ?
C01V C01Y HE 109.5 . . ?
H1 C01Y HD 109.5 . . ?
H1 C01Y HE 109.5 . . ?
HD C01Y HE 109.5 . . ?
C01R C01Z H2 109.5 . . ?
C01R C01Z HF 109.5 . . ?
C01R C01Z HG 109.5 . . ?
H2 C01Z HF 109.5 . . ?
H2 C01Z HG 109.5 . . ?
HF C01Z HG 109.5 . . ?
C01W C020 H02A 109.5 . . ?
C01W C020 H02B 109.5 . . ?
C01W C020 H02C 109.5 . . ?
H02A C020 H02B 109.5 . . ?
H02A C020 H02C 109.5 . . ?
H02B C020 H02C 109.5 . . ?

loop_
_geom_bond_atom_site_label_1
_geom_bond_atom_site_label_2
_geom_bond_distance
_geom_bond_site_symmetry_2
_geom_bond_publ_flag
Se01 N00B 1.781(2) . ?
Se01 N00H 1.798(3) . ?
Se02 N00E 1.774(3) . ?
Se02 N00I 1.775(2) . ?
Se03 N00K 1.758(3) . ?
Se03 N00L 1.762(3) . ?
Se04 N00N 1.758(3) . ?
Se04 N00O 1.776(3) . ?
N007 C00M 1.326(4) . ?
N007 C00P 1.357(4) . ?
N008 C00Q 1.303(4) . ?
N008 C00U 1.360(4) . ?
N009 C00X 1.319(4) . ?
N009 C00Y 1.356(4) . ?
N00A C010 1.316(4) . ?
N00A C012 1.348(4) . ?
N00B C00U 1.329(4) . ?
N00C C00W 1.315(4) . ?
N00C C013 1.350(4) . ?
N00D C01C 1.520(4) . ?
N00D C01G 1.516(4) . ?
N00D C01K 1.506(4) . ?
N00D C01L 1.522(4) . ?
N00E C00Y 1.326(4) . ?
N00F C011 1.323(4) . ?
N00F C015 1.358(4) . ?
N00G C01A 1.322(4) . ?
N00G C01D 1.364(4) . ?
N00H C00V 1.331(4) . ?
N00I C00P 1.334(4) . ?
N00J C00V 1.364(4) . ?
N00J C00Z 1.306(4) . ?
N00K C012 1.341(4) . ?
N00L C013 1.331(4) . ?
C00M C00T 1.430(5) . ?
C00M C00X 1.420(4) . ?
N00N C015 1.334(4) . ?
N00O C01D 1.328(4) . ?
C00P C00Y 1.443(4) . ?
C00Q C00Z 1.432(4) . ?
C00Q C017 1.452(5) . ?
N00R C01R 1.508(5) . ?
N00R C01T 1.516(5) . ?
N00R C01V 1.539(6) . ?
N00R C01W 1.500(5) . ?
N00S C00T 1.155(4) . ?
C00U C00V 1.443(4) . ?
C00W C010 1.422(5) . ?
C00W C01M 1.447(5) . ?
C00X C01F 1.449(5) . ?
C00Z C01O 1.454(5) . ?
C010 C019 1.448(5) . ?
C011 C01A 1.425(5) . ?
C011 C01B 1.446(5) . ?
C012 C013 1.451(4) . ?
N014 C01B 1.139(5) . ?
C015 C01D 1.436(4) . ?
N016 C01E 1.143(5) . ?
C017 N018 1.131(5) . ?
C019 N01H 1.148(5) . ?
C01A C01E 1.439(5) . ?
C01C H01A 0.9900 . ?
C01C H01B 0.9900 . ?
C01C C01N 1.517(5) . ?
C01F N01I 1.146(5) . ?
C01G H01C 0.9900 . ?
C01G H01D 0.9900 . ?
C01G C01U 1.514(5) . ?
N01J C01M 1.150(5) . ?
C01K H01E 0.9900 . ?
C01K H01F 0.9900 . ?
C01K C01S 1.510(5) . ?
C01L H01G 0.9900 . ?
C01L H01H 0.9900 . ?
C01L C01P 1.515(5) . ?
C01N H01I 0.9800 . ?
C01N H01J 0.9800 . ?
C01N H01K 0.9800 . ?
C01O N01Q 1.139(5) . ?
C01P H01L 0.9800 . ?
C01P H01M 0.9800 . ?
C01P H01N 0.9800 . ?
C01R H01U 0.9900 . ?
C01R H01V 0.9900 . ?
C01R C01Z 1.515(6) . ?
C01S H01O 0.9800 . ?
C01S H01P 0.9800 . ?
C01S H01Q 0.9800 . ?
C01T H01W 0.9900 . ?
C01T H01X 0.9900 . ?
C01T C01X 1.501(6) . ?
C01U H01R 0.9800 . ?
C01U H01S 0.9800 . ?
C01U H01T 0.9800 . ?
C01V H01Y 0.9900 . ?
C01V H 0.9900 . ?
C01V C01Y 1.494(7) . ?
C01W H01Z 0.9900 . ?
C01W HA 0.9900 . ?
C01W C020 1.513(6) . ?
C01X H01 0.9800 . ?
C01X HB 0.9800 . ?
C01X HC 0.9800 . ?
C01Y H1 0.9800 . ?
C01Y HD 0.9800 . ?
C01Y HE 0.9800 . ?
C01Z H2 0.9800 . ?
C01Z HF 0.9800 . ?
C01Z HG 0.9800 . ?
C020 H02A 0.9800 . ?
C020 H02B 0.9800 . ?
C020 H02C 0.9800 . ?

loop_
_geom_torsion_atom_site_label_1
_geom_torsion_atom_site_label_2
_geom_torsion_atom_site_label_3
_geom_torsion_atom_site_label_4
_geom_torsion
_geom_torsion_site_symmetry_1
_geom_torsion_site_symmetry_2
_geom_torsion_site_symmetry_3
_geom_torsion_site_symmetry_4
_geom_torsion_publ_flag
Se01 N00B C00U N008 179.2(2) . . . . ?
Se01 N00B C00U C00V -0.7(3) . . . . ?
Se01 N00H C00V N00J -179.7(3) . . . . ?
Se01 N00H C00V C00U 0.6(3) . . . . ?
Se02 N00E C00Y N009 174.8(2) . . . . ?
Se02 N00E C00Y C00P -3.6(3) . . . . ?
Se02 N00I C00P N007 -178.6(2) . . . . ?
Se02 N00I C00P C00Y 0.4(3) . . . . ?
Se03 N00K C012 N00A 178.5(2) . . . . ?
Se03 N00K C012 C013 -1.7(3) . . . . ?
Se03 N00L C013 N00C 180.0(2) . . . . ?
Se03 N00L C013 C012 0.1(3) . . . . ?
Se04 N00N C015 N00F -178.6(2) . . . . ?
Se04 N00N C015 C01D 1.0(4) . . . . ?
Se04 N00O C01D N00G -179.4(2) . . . . ?
Se04 N00O C01D C015 -1.2(3) . . . . ?
N007 C00M C00X N009 4.1(5) . . . . ?
N007 C00M C00X C01F -177.8(3) . . . . ?
N007 C00P C00Y N009 3.0(5) . . . . ?
N007 C00P C00Y N00E -178.7(3) . . . . ?
N008 C00Q C00Z N00J -0.6(6) . . . . ?
N008 C00Q C00Z C01O 179.0(4) . . . . ?
N008 C00U C00V N00H -179.9(3) . . . . ?
N008 C00U C00V N00J 0.4(5) . . . . ?
N00A C012 C013 N00C 1.1(4) . . . . ?
N00A C012 C013 N00L -179.0(3) . . . . ?
N00B Se01 N00H C00V -0.8(2) . . . . ?
N00B C00U C00V N00H 0.1(4) . . . . ?
N00B C00U C00V N00J -179.7(3) . . . . ?
N00C C00W C010 N00A 0.3(5) . . . . ?
N00C C00W C010 C019 -178.5(3) . . . . ?
N00E Se02 N00I C00P -2.1(2) . . . . ?
N00F C011 C01A N00G -0.7(5) . . . . ?
N00F C011 C01A C01E 178.6(3) . . . . ?
N00F C015 C01D N00G -2.1(5) . . . . ?
N00F C015 C01D N00O 179.8(3) . . . . ?
N00H Se01 N00B C00U 0.9(2) . . . . ?
N00I Se02 N00E C00Y 3.3(2) . . . . ?
N00I C00P C00Y N009 -176.0(3) . . . . ?
N00I C00P C00Y N00E 2.3(4) . . . . ?
N00K Se03 N00L C013 -0.9(2) . . . . ?
N00K C012 C013 N00C -178.8(3) . . . . ?
N00K C012 C013 N00L 1.1(4) . . . . ?
N00L Se03 N00K C012 1.5(2) . . . . ?
C00M N007 C00P N00I 177.1(3) . . . . ?
C00M N007 C00P C00Y -1.9(4) . . . . ?
N00N Se04 N00O C01D 1.6(2) . . . . ?
N00N C015 C01D N00G 178.3(3) . . . . ?
N00N C015 C01D N00O 0.2(5) . . . . ?
N00O Se04 N00N C015 -1.5(2) . . . . ?
C00P N007 C00M C00T 176.8(3) . . . . ?
C00P N007 C00M C00X -1.4(4) . . . . ?
C00Q N008 C00U N00B 179.8(3) . . . . ?
C00Q N008 C00U C00V -0.2(4) . . . . ?
C00T C00M C00X N009 -173.9(3) . . . . ?
C00T C00M C00X C01F 4.1(5) . . . . ?
C00U N008 C00Q C00Z 0.3(5) . . . . ?
C00U N008 C00Q C017 179.0(3) . . . . ?
C00V N00J C00Z C00Q 0.7(5) . . . . ?
C00V N00J C00Z C01O -179.0(3) . . . . ?
C00W N00C C013 N00L 178.8(3) . . . . ?
C00W N00C C013 C012 -1.3(4) . . . . ?
C00X N009 C00Y N00E -178.7(3) . . . . ?
C00X N009 C00Y C00P -0.4(4) . . . . ?
C00Y N009 C00X C00M -2.9(4) . . . . ?
C00Y N009 C00X C01F 179.0(3) . . . . ?
C00Z N00J C00V N00H 179.7(3) . . . . ?
C00Z N00J C00V C00U -0.6(5) . . . . ?
C010 N00A C012 N00K 179.7(3) . . . . ?
C010 N00A C012 C013 -0.1(4) . . . . ?
C011 N00F C015 N00N -179.2(3) . . . . ?
C011 N00F C015 C01D 1.2(5) . . . . ?
C012 N00A C010 C00W -0.5(4) . . . . ?
C012 N00A C010 C019 178.3(3) . . . . ?
C013 N00C C00W C010 0.6(4) . . . . ?
C013 N00C C00W C01M -178.7(3) . . . . ?
C015 N00F C011 C01A 0.1(5) . . . . ?
C015 N00F C011 C01B 179.5(3) . . . . ?
C017 C00Q C00Z N00J -179.2(3) . . . . ?
C017 C00Q C00Z C01O 0.4(5) . . . . ?
C01A N00G C01D N00O 179.4(3) . . . . ?
C01A N00G C01D C015 1.4(4) . . . . ?
C01B C011 C01A N00G 179.9(3) . . . . ?
C01B C011 C01A C01E -0.8(5) . . . . ?
C01C N00D C01G C01U -51.4(4) . . . . ?
C01C N00D C01K C01S 61.2(4) . . . . ?
C01C N00D C01L C01P -174.1(3) . . . . ?
C01D N00G C01A C011 -0.1(5) . . . . ?
C01D N00G C01A C01E -179.4(3) . . . . ?
C01G N00D C01C C01N -58.6(4) . . . . ?
C01G N00D C01K C01S -178.0(3) . . . . ?
C01G N00D C01L C01P 65.6(4) . . . . ?
C01K N00D C01C C01N 59.9(4) . . . . ?
C01K N00D C01G C01U -172.7(3) . . . . ?
C01K N00D C01L C01P -52.5(4) . . . . ?
C01L N00D C01C C01N -178.6(3) . . . . ?
C01L N00D C01G C01U 66.5(4) . . . . ?
C01L N00D C01K C01S -57.8(4) . . . . ?
C01M C00W C010 N00A 179.6(3) . . . . ?
C01M C00W C010 C019 0.8(5) . . . . ?
C01R N00R C01T C01X -176.2(4) . . . . ?
C01R N00R C01V C01Y 68.2(5) . . . . ?
C01R N00R C01W C020 54.9(5) . . . . ?
C01T N00R C01R C01Z -66.7(5) . . . . ?
C01T N00R C01V C01Y -50.1(5) . . . . ?
C01T N00R C01W C020 174.6(4) . . . . ?
C01V N00R C01R C01Z 174.3(4) . . . . ?
C01V N00R C01T C01X -58.5(5) . . . . ?
C01V N00R C01W C020 -65.1(5) . . . . ?
C01W N00R C01R C01Z 52.7(5) . . . . ?
C01W N00R C01T C01X 62.4(5) . . . . ?
C01W N00R C01V C01Y -169.5(4) . . . . ?
